data_2207381
loop_
_publ_author_name
'Naumov, Dmitry Yu.'
'Naumova, Marina I.'
'Kuratieva, Natalia V.'

_publ_section_title
;
 Cadmium bis[dihydrogenphosphate(I)]
;
_journal_coeditor_code WM6102
_journal_issue 11
_journal_name_full 'Acta Crystallographica Section E'
_journal_page_first i251
_journal_page_last i252
_journal_paper_doi 10.1107/S1600536805034562
_journal_volume 61
_journal_year 2005
_chemical_formula_iupac '[Cd (H2 P O2)2]'
_chemical_formula_structural 'Cd (H2 P O2)2'
_chemical_formula_sum 'Cd H4 O4 P2'
_chemical_formula_weight 242.37
_chemical_name_common 'Cadmium bis(hypophosphite)'
_chemical_name_systematic
;
Cadmium bis[dihydrogenphosphate(I)]
;
_space_group_IT_number 15
_symmetry_cell_setting monoclinic
_symmetry_space_group_name_Hall '-C 2yc'
_symmetry_space_group_name_H-M 'C 1 2/c 1'
_atom_sites_solution_hydrogens difmap
_atom_sites_solution_primary direct
_atom_sites_solution_secondary difmap
_audit_creation_method SHELXL-97
_cell_angle_alpha 90.00
_cell_angle_beta 102.487(14)
_cell_angle_gamma 90.00
_cell_formula_units_Z 4
_cell_length_a 15.156(2)
_cell_length_b 5.4692(8)
_cell_length_c 6.5516(13)
_cell_measurement_reflns_used 22
_cell_measurement_temperature 293(2)
_cell_measurement_theta_max 15.04
_cell_measurement_theta_min 9.43
_cell_volume 530.22(15)
_computing_cell_refinement CD4CA0
_computing_data_collection 'CD4CA0 (Enraf--Nonius, 1989)'
_computing_data_reduction 'CADDAT (Enraf--Nonius, 1989)'
_computing_molecular_graphics 'ORTEPIII (Burnett & Johnson, 1996)'
_computing_publication_material SHELXL97
_computing_structure_refinement 'SHELXL97 (Sheldrick, 1997)'
_computing_structure_solution 'SHELXS97 (Sheldrick, 1997)'
_diffrn_ambient_temperature 293(2)
_diffrn_measured_fraction_theta_full 1.000
_diffrn_measured_fraction_theta_max 1.000
_diffrn_measurement_device_type 'Enraf--Nonius CAD-4'
_diffrn_measurement_method 2\q/\w
_diffrn_radiation_monochromator graphite
_diffrn_radiation_source 'fine-focus sealed tube'
_diffrn_radiation_type MoK\a
_diffrn_radiation_wavelength 0.71073
_diffrn_reflns_av_R_equivalents 0.0165
_diffrn_reflns_av_sigmaI/netI 0.0380
_diffrn_reflns_limit_h_max 20
_diffrn_reflns_limit_h_min -21
_diffrn_reflns_limit_k_max 7
_diffrn_reflns_limit_k_min 0
_diffrn_reflns_limit_l_max 9
_diffrn_reflns_limit_l_min 0
_diffrn_reflns_number 831
_diffrn_reflns_theta_full 29.89
_diffrn_reflns_theta_max 29.89
_diffrn_reflns_theta_min 2.75
_diffrn_standards_decay_% 0
_diffrn_standards_interval_time 60
_diffrn_standards_number 3
_exptl_absorpt_coefficient_mu 4.626
_exptl_absorpt_correction_T_max 0.8016
_exptl_absorpt_correction_T_min 0.2943
_exptl_absorpt_correction_type psi-scan
_exptl_absorpt_process_details '(CADDAT; Enraf--Nonius, 1989)'
_exptl_crystal_colour Colorless
_exptl_crystal_density_diffrn 3.036
_exptl_crystal_density_method 'not measured'
_exptl_crystal_description Plate
_exptl_crystal_F_000 456
_exptl_crystal_size_max 0.35
_exptl_crystal_size_mid 0.17
_exptl_crystal_size_min 0.05
_refine_diff_density_max 1.287
_refine_diff_density_min -1.296
_refine_ls_extinction_coef 0.0051(10)
_refine_ls_extinction_expression Fc^*^=kFc[1+0.001xFc^2^\l^3^/sin(2\q)]^-1/4^
_refine_ls_extinction_method SHELXL97
_refine_ls_goodness_of_fit_ref 1.103
_refine_ls_hydrogen_treatment refxyz
_refine_ls_matrix_type full
_refine_ls_number_parameters 40
_refine_ls_number_reflns 765
_refine_ls_number_restraints 0
_refine_ls_restrained_S_all 1.103
_refine_ls_R_factor_all 0.0367
_refine_ls_R_factor_gt 0.0316
_refine_ls_shift/su_max 0.000
_refine_ls_shift/su_mean 0.000
_refine_ls_structure_factor_coef Fsqd
_refine_ls_weighting_details 'w = 1/[\s^2^(Fo^2^)+(0.0577P)^2^] where P = (Fo^2^+2Fc^2^)/3'
_refine_ls_weighting_scheme calc
_refine_ls_wR_factor_gt 0.0914
_refine_ls_wR_factor_ref 0.1014
_reflns_number_gt 677
_reflns_number_total 765
_reflns_threshold_expression I>2\s(I)
_cod_data_source_file wm6102.cif
_cod_data_source_block I
_cod_depositor_comments
;
The following automatic conversions were performed:
'_geom_bond_publ_flag' value 'Yes' changed to 'yes' according to
'/home/saulius/struct/CIF-dictionaries/cif_core.dic' dictionary named
'cif_core.dic' version 2.4.1 from 2010-06-29 (6
times).

'_geom_bond_publ_flag' value 'No' changed to 'no' according to
'/home/saulius/struct/CIF-dictionaries/cif_core.dic' dictionary named
'cif_core.dic' version 2.4.1 from 2010-06-29 (3
times).

'_geom_angle_publ_flag' value 'Yes' changed to 'yes' according to
'/home/saulius/struct/CIF-dictionaries/cif_core.dic' dictionary named
'cif_core.dic' version 2.4.1 from 2010-06-29 (15
times).

'_geom_angle_publ_flag' value 'No' changed to 'no' according to
'/home/saulius/struct/CIF-dictionaries/cif_core.dic' dictionary named
'cif_core.dic' version 2.4.1 from 2010-06-29 (6 times).

Automatic conversion script
Id: cif_fix_enum 1527 2010-12-29 10:47:43Z saulius 

The following automatic conversions were performed:

'_geom_bond_publ_flag' tag value 'Yea' was replaced with 'yes' value.

Automatic conversion script
Id: cif_fix_values 1646 2011-03-28 12:23:43Z adriana 

The following automatic conversions were performed:

'_geom_bond_publ_flag' value 'Yes' changed to 'yes' according to
/home/saulius/struct/CIF-dictionaries/cif_core.dic dictionary named
'cif_core.dic' version 2.4.1 from 2010-06-29 (6
times).

'_geom_bond_publ_flag' value 'No' changed to 'no' according
to /home/saulius/struct/CIF-dictionaries/cif_core.dic dictionary
named 'cif_core.dic' version 2.4.1 from 2010-06-29 (3
times).

'_geom_angle_publ_flag' value 'Yes' changed to 'yes'
according to /home/saulius/struct/CIF-dictionaries/cif_core.dic
dictionary named 'cif_core.dic' version 2.4.1 from 2010-06-29 (15
times).

'_geom_angle_publ_flag' value 'No' changed to 'no' according
to /home/saulius/struct/CIF-dictionaries/cif_core.dic dictionary
named 'cif_core.dic' version 2.4.1 from 2010-06-29 (6 times).

Automatic conversion script
Id: cif_fix_values 1715 2011-07-08 13:25:40Z adriana 
;
_cod_original_cell_volume 530.22(16)
_cod_original_sg_symbol_H-M 'C 2/c'
_cod_database_code 2207381
_cod_database_fobs_code 2207381

loop_
_symmetry_equiv_pos_as_xyz
'x, y, z'
'-x, y, -z+1/2'
'x+1/2, y+1/2, z'
'-x+1/2, y+1/2, -z+1/2'
'-x, -y, -z'
'x, -y, z-1/2'
'-x+1/2, -y+1/2, -z'
'x+1/2, -y+1/2, z-1/2'

loop_
_atom_site_label
_atom_site_fract_x
_atom_site_fract_y
_atom_site_fract_z
_atom_site_U_iso_or_equiv
_atom_site_adp_type
_atom_site_calc_flag
_atom_site_refinement_flags
_atom_site_occupancy
_atom_site_type_symbol
Cd 0.0000 0.16799(9) 0.2500 0.0216(2) Uani d S 1 Cd
P 0.13907(9) 0.6834(2) 0.2216(2) 0.0211(3) Uani d . 1 P
O1 0.1118(3) 0.4237(7) 0.2296(7) 0.0324(9) Uani d . 1 O
O2 0.0710(3) 0.8621(7) 0.1026(7) 0.0319(9) Uani d . 1 O
H1 0.167(4) 0.784(12) 0.404(11) 0.025 Uiso d . 1 H
H2 0.201(4) 0.692(11) 0.096(11) 0.025 Uiso d . 1 H

loop_
_atom_site_aniso_label
_atom_site_aniso_U_11
_atom_site_aniso_U_22
_atom_site_aniso_U_33
_atom_site_aniso_U_12
_atom_site_aniso_U_13
_atom_site_aniso_U_23
Cd 0.0328(3) 0.0141(3) 0.0171(3) 0.000 0.0036(2) 0.000
P 0.0223(6) 0.0191(6) 0.0207(6) -0.0012(5) 0.0022(5) 0.0010(5)
O1 0.040(2) 0.0175(17) 0.042(2) -0.0013(16) 0.0139(19) 0.0048(17)
O2 0.043(2) 0.0193(18) 0.031(2) 0.0112(16) 0.0016(18) -0.0016(15)

loop_
_atom_type_symbol
_atom_type_description
_atom_type_scat_dispersion_real
_atom_type_scat_dispersion_imag
_atom_type_scat_source
O O 0.0106 0.0060 'International Tables Vol C Tables 4.2.6.8 and 6.1.1.4'
H H 0.0000 0.0000 'International Tables Vol C Tables 4.2.6.8 and 6.1.1.4'
P P 0.1023 0.0942 'International Tables Vol C Tables 4.2.6.8 and 6.1.1.4'
Cd Cd -0.8075 1.2024 'International Tables Vol C Tables 4.2.6.8 and 6.1.1.4'

loop_
_geom_angle_atom_site_label_1
_geom_angle_atom_site_label_2
_geom_angle_atom_site_label_3
_geom_angle_site_symmetry_1
_geom_angle_site_symmetry_3
_geom_angle
_geom_angle_publ_flag
O1 Cd O1 . 2 102.0(2) yes
O1 Cd O2 . 1_545 90.03(16) yes
O1 Cd O2 2 1_545 155.58(16) no
O1 Cd O2 . 6_566 84.80(16) yes
O1 Cd O2 . 5_565 100.32(16) yes
O1 Cd O2 . 2_545 155.58(16) yes
O1 Cd O2 2 2_545 90.03(16) no
O1 Cd O2 2 5_565 84.80(16) no
O2 Cd O2 1_545 5_565 72.08(16) yes
O2 Cd O2 1_545 2_545 87.2(2) yes
O2 Cd O2 2_545 5_565 101.88(14) yes
O1 Cd O2 2 6_566 100.32(16) no
O2 Cd O2 1_545 6_566 101.88(14) no
O2 Cd O2 2_545 6_566 72.08(16) no
O2 Cd O2 5_565 6_566 171.93(19) yes
O1 P O2 . . 118.3(2) yes
O1 P H1 . . 114(3) yes
O2 P H1 . . 105(3) yes
O1 P H2 . . 107(3) yes
O2 P H2 . . 98(3) yes
H1 P H2 . . 114(4) yes
P O2 Cd . 1_565 125.5(3) ?
P O2 Cd . 5_565 125.7(2) ?
Cd O2 Cd 1_565 5_565 107.92(16) ?
P O1 Cd . . 145.7(3) ?

loop_
_geom_bond_atom_site_label_1
_geom_bond_atom_site_label_2
_geom_bond_site_symmetry_2
_geom_bond_distance
_geom_bond_publ_flag
Cd O1 . 2.223(4) yes
Cd O1 2 2.223(4) no
Cd O2 1_545 2.311(4) yes
Cd O2 2_545 2.311(4) no
Cd O2 5_565 2.334(4) yes
Cd O2 6_566 2.334(4) no
P O1 . 1.484(4) yes
P O2 . 1.510(4) yes
P H1 . 1.30(7) yes
P H2 . 1.38(7) yes
O2 Cd 1_565 2.311(4) ?
O2 Cd 5_565 2.334(4) ?
